data_2206152
loop_
_publ_author_name
'Hong-Tao Mu'
'Lin Liu'
'Hai-Bin Song'
'He-Yang Li'
'Wen-Bin Chen'

_publ_section_title
;5,6,6a,7,8,8a-Hexahydro-6a,7-dihydroxy-13b<i>H</i>-indeno[2,1-<i>c</i>]phenanthren-9(13c<i>H</i>)-one
 hemihydrate
;
_journal_issue 7
_journal_name_full 'Acta Crystallographica Section E'
_journal_page_first o2216
_journal_page_last o2218
_journal_paper_doi 10.1107/S1600536805018891
_journal_volume 61
_journal_year 2005
_chemical_formula_iupac 'C21 H20 O3 , 0.5H2 O'
_chemical_formula_moiety 'C21 H20 O3 , 0.5H2 O'
_chemical_formula_sum 'C21 H21 O3.5'
_chemical_formula_weight 329.38
_chemical_name_systematic
;
5,6,6a,7,8,8a-Hexahydro-6a,7-dihydroxy-13bH-indeno[2,1-c]phenanthren-
9(13cH)-one hemihydrate
;
_space_group_IT_number 15
_symmetry_cell_setting monoclinic
_symmetry_space_group_name_Hall '-C 2yc'
_symmetry_space_group_name_H-M 'C 1 2/c 1'
_atom_sites_solution_hydrogens geom
_atom_sites_solution_primary direct
_atom_sites_solution_secondary difmap
_cell_angle_alpha 90.00
_cell_angle_beta 90.291(6)
_cell_angle_gamma 90.00
_cell_formula_units_Z 8
_cell_length_a 27.942(9)
_cell_length_b 14.203(6)
_cell_length_c 8.353(3)
_cell_measurement_reflns_used 768
_cell_measurement_temperature 293(2)
_cell_measurement_theta_max 26.04
_cell_measurement_theta_min 2.92
_cell_volume 3315(2)
_computing_cell_refinement 'SAINT (Bruker, 1999)'
_computing_data_collection 'SMART (Bruker, 1998)'
_computing_data_reduction SAINT
_computing_molecular_graphics 'SHELXTL (Bruker, 1999)'
_computing_publication_material SHELXTL
_computing_structure_refinement 'SHELXL97 (Sheldrick, 1997)'
_computing_structure_solution 'SHELXS97 (Sheldrick, 1997)'
_diffrn_ambient_temperature 293(2)
_diffrn_measured_fraction_theta_full 0.991
_diffrn_measured_fraction_theta_max 0.991
_diffrn_measurement_device_type 'Bruker SMART 1000 CCD area-detector'
_diffrn_measurement_method '\f and \w'
_diffrn_radiation_monochromator graphite
_diffrn_radiation_source 'fine-focus sealed tube'
_diffrn_radiation_type MoK\a
_diffrn_radiation_wavelength 0.71073
_diffrn_reflns_av_R_equivalents 0.0278
_diffrn_reflns_av_sigmaI/netI 0.0399
_diffrn_reflns_limit_h_max 34
_diffrn_reflns_limit_h_min -27
_diffrn_reflns_limit_k_max 17
_diffrn_reflns_limit_k_min -15
_diffrn_reflns_limit_l_max 7
_diffrn_reflns_limit_l_min -10
_diffrn_reflns_number 8142
_diffrn_reflns_theta_full 26.41
_diffrn_reflns_theta_max 26.41
_diffrn_reflns_theta_min 2.62
_diffrn_standards_decay_% 0
_diffrn_standards_number 0
_exptl_absorpt_coefficient_mu 0.089
_exptl_absorpt_correction_type none
_exptl_crystal_colour colourless
_exptl_crystal_density_diffrn 1.320
_exptl_crystal_density_method 'not measured'
_exptl_crystal_description Prism
_exptl_crystal_F_000 1400
_exptl_crystal_size_max 0.30
_exptl_crystal_size_mid 0.15
_exptl_crystal_size_min 0.12
_refine_diff_density_max 0.180
_refine_diff_density_min -0.156
_refine_ls_extinction_method none
_refine_ls_goodness_of_fit_ref 1.017
_refine_ls_hydrogen_treatment mixed
_refine_ls_matrix_type full
_refine_ls_number_parameters 227
_refine_ls_number_reflns 3388
_refine_ls_number_restraints 1
_refine_ls_restrained_S_all 1.017
_refine_ls_R_factor_all 0.0800
_refine_ls_R_factor_gt 0.0432
_refine_ls_shift/su_max 0.001
_refine_ls_shift/su_mean 0.000
_refine_ls_structure_factor_coef Fsqd
_refine_ls_weighting_details 'calc w = 1/[\s^2^(Fo^2^)+(0.0428P)^2^+0.6586P] where P = (Fo^2^+2Fc^2^)/3'
_refine_ls_weighting_scheme calc
_refine_ls_wR_factor_gt 0.0882
_refine_ls_wR_factor_ref 0.1017
_reflns_number_gt 2194
_reflns_number_total 3388
_reflns_threshold_expression I>2\s(I)
_cod_data_source_file ci6592.cif
_cod_data_source_block II
_cod_depositor_comments
;
The following automatic conversions were performed:
'_symmetry_cell_setting' value 'Monoclinic' changed to 'monoclinic'
according to '/home/saulius/struct/CIF-dictionaries/cif_core.dic'
dictionary named 'cif_core.dic' version 2.4.1 from 2010-06-29.

Automatic conversion script
Id: cif_fix_enum 1527 2010-12-29 10:47:43Z saulius 

The following automatic conversions were performed:

'_symmetry_cell_setting' value 'Monoclinic' changed to 'monoclinic'
according to /home/saulius/struct/CIF-dictionaries/cif_core.dic
dictionary named 'cif_core.dic' version 2.4.1 from 2010-06-29.

Automatic conversion script
Id: cif_fix_values 1715 2011-07-08 13:25:40Z adriana 
;
_cod_original_sg_symbol_H-M 'C 2/c'
_cod_original_formula_sum 'C21 H21 O3.50'
_cod_database_code 2206152
_cod_database_fobs_code 2206152

loop_
_symmetry_equiv_pos_as_xyz
'x, y, z'
'-x, y, -z+1/2'
'x+1/2, y+1/2, z'
'-x+1/2, y+1/2, -z+1/2'
'-x, -y, -z'
'x, -y, z-1/2'
'-x+1/2, -y+1/2, -z'
'x+1/2, -y+1/2, z-1/2'

loop_
_atom_site_label
_atom_site_fract_x
_atom_site_fract_y
_atom_site_fract_z
_atom_site_U_iso_or_equiv
_atom_site_adp_type
_atom_site_calc_flag
_atom_site_refinement_flags
_atom_site_occupancy
_atom_site_type_symbol
O1 0.47109(4) 0.14976(9) 0.48606(13) 0.0458(3) Uani d . 1 O
H1 0.4919 0.1527 0.4173 0.069 Uiso calc R 1 H
O2 0.44705(4) 0.10416(9) 0.18440(13) 0.0480(3) Uani d . 1 O
H2 0.4587 0.0564 0.2234 0.072 Uiso calc R 1 H
O3 0.28716(5) 0.10478(10) 0.14601(17) 0.0703(4) Uani d . 1 O
C1 0.42801(5) 0.19265(11) 0.42698(18) 0.0347(4) Uani d . 1 C
C2 0.40888(6) 0.13597(11) 0.28232(19) 0.0380(4) Uani d . 1 C
H2A 0.3898 0.1796 0.2172 0.046 Uiso calc R 1 H
C3 0.37572(6) 0.05697(12) 0.3318(2) 0.0467(4) Uani d . 1 C
H3A 0.3912 0.0178 0.4119 0.056 Uiso calc R 1 H
H3B 0.3679 0.0180 0.2399 0.056 Uiso calc R 1 H
C4 0.33007(6) 0.10043(11) 0.4004(2) 0.0438(4) Uani d . 1 C
H4 0.3110 0.0513 0.4521 0.053 Uiso calc R 1 H
C5 0.30102(6) 0.14546(13) 0.2663(2) 0.0471(4) Uani d . 1 C
C6 0.29403(5) 0.24531(12) 0.3036(2) 0.0416(4) Uani d . 1 C
C7 0.26950(6) 0.31268(14) 0.2148(2) 0.0532(5) Uani d . 1 C
H7 0.2543 0.2967 0.1193 0.064 Uiso calc R 1 H
C8 0.26828(7) 0.40296(14) 0.2711(2) 0.0570(5) Uani d . 1 C
H8 0.2522 0.4492 0.2131 0.068 Uiso calc R 1 H
C9 0.29069(6) 0.42614(13) 0.4132(2) 0.0551(5) Uani d . 1 C
H9 0.2896 0.4880 0.4493 0.066 Uiso calc R 1 H
C10 0.31475(6) 0.35951(12) 0.5029(2) 0.0488(5) Uani d . 1 C
H10 0.3292 0.3758 0.5996 0.059 Uiso calc R 1 H
C11 0.31709(5) 0.26730(11) 0.4462(2) 0.0382(4) Uani d . 1 C
C12 0.33997(5) 0.18095(11) 0.52128(19) 0.0388(4) Uani d . 1 C
H12 0.3219 0.1665 0.6185 0.047 Uiso calc R 1 H
C13 0.39361(5) 0.18779(11) 0.57021(18) 0.0360(4) Uani d . 1 C
H13 0.4010 0.1286 0.6252 0.043 Uiso calc R 1 H
C14 0.40140(5) 0.26499(11) 0.69368(18) 0.0382(4) Uani d . 1 C
C15 0.37685(6) 0.25963(14) 0.8385(2) 0.0511(5) Uani d . 1 C
H15 0.3594 0.2057 0.8620 0.061 Uiso calc R 1 H
C16 0.37797(7) 0.33234(16) 0.9474(2) 0.0599(5) Uani d . 1 C
H16 0.3611 0.3276 1.0428 0.072 Uiso calc R 1 H
C17 0.40411(7) 0.41213(15) 0.9145(2) 0.0622(6) Uani d . 1 C
H17 0.4040 0.4626 0.9854 0.075 Uiso calc R 1 H
C18 0.43040(6) 0.41657(13) 0.7758(2) 0.0533(5) Uani d . 1 C
H18 0.4489 0.4697 0.7558 0.064 Uiso calc R 1 H
C19 0.43003(6) 0.34355(12) 0.66479(19) 0.0403(4) Uani d . 1 C
C20 0.46015(6) 0.34928(12) 0.5157(2) 0.0458(4) Uani d . 1 C
H20A 0.4918 0.3247 0.5386 0.055 Uiso calc R 1 H
H20B 0.4635 0.4147 0.4844 0.055 Uiso calc R 1 H
C21 0.43816(6) 0.29419(11) 0.37837(18) 0.0384(4) Uani d . 1 C
H21A 0.4598 0.2947 0.2881 0.046 Uiso calc R 1 H
H21B 0.4085 0.3242 0.3451 0.046 Uiso calc R 1 H
O4 0.5000 0.05323(12) 0.7500 0.0532(5) Uani d SD 1 O
H4A 0.5067(8) 0.0903(12) 0.8283(18) 0.080 Uiso d D 1 H

loop_
_atom_site_aniso_label
_atom_site_aniso_U_11
_atom_site_aniso_U_22
_atom_site_aniso_U_33
_atom_site_aniso_U_12
_atom_site_aniso_U_13
_atom_site_aniso_U_23
O1 0.0385(6) 0.0614(8) 0.0375(6) 0.0135(6) 0.0019(5) 0.0073(6)
O2 0.0464(7) 0.0556(8) 0.0422(7) 0.0082(6) 0.0085(6) -0.0022(6)
O3 0.0715(9) 0.0675(9) 0.0718(10) -0.0069(8) -0.0165(8) -0.0208(8)
C1 0.0299(8) 0.0400(9) 0.0341(8) 0.0044(7) 0.0018(7) 0.0049(7)
C2 0.0365(9) 0.0392(9) 0.0383(9) 0.0053(7) 0.0037(7) 0.0006(8)
C3 0.0514(10) 0.0372(10) 0.0517(11) -0.0003(8) 0.0048(8) -0.0023(8)
C4 0.0414(10) 0.0372(9) 0.0527(11) -0.0096(8) 0.0070(8) -0.0009(8)
C5 0.0361(9) 0.0510(11) 0.0543(11) -0.0113(8) 0.0026(8) -0.0067(9)
C6 0.0281(8) 0.0498(10) 0.0470(10) -0.0023(8) 0.0043(7) -0.0030(8)
C7 0.0394(10) 0.0712(14) 0.0489(11) 0.0091(9) 0.0000(8) -0.0036(10)
C8 0.0474(11) 0.0634(13) 0.0604(13) 0.0179(10) 0.0056(9) 0.0093(11)
C9 0.0453(10) 0.0462(11) 0.0737(14) 0.0094(9) 0.0060(10) -0.0035(10)
C10 0.0383(9) 0.0498(11) 0.0583(11) 0.0042(8) -0.0008(8) -0.0091(9)
C11 0.0267(8) 0.0430(10) 0.0448(10) -0.0018(7) 0.0066(7) -0.0007(8)
C12 0.0353(9) 0.0406(9) 0.0408(9) -0.0039(7) 0.0090(7) 0.0021(8)
C13 0.0362(9) 0.0372(9) 0.0345(8) 0.0025(7) 0.0040(7) 0.0083(7)
C14 0.0350(9) 0.0458(10) 0.0338(8) 0.0061(8) -0.0017(7) 0.0046(8)
C15 0.0517(11) 0.0628(12) 0.0389(10) 0.0021(9) 0.0048(8) 0.0033(9)
C16 0.0605(12) 0.0845(15) 0.0348(10) 0.0081(12) 0.0064(9) -0.0046(10)
C17 0.0638(13) 0.0742(15) 0.0486(12) 0.0064(11) -0.0047(10) -0.0188(10)
C18 0.0523(11) 0.0565(12) 0.0509(11) -0.0026(9) -0.0082(9) -0.0065(9)
C19 0.0359(9) 0.0481(10) 0.0370(9) 0.0019(8) -0.0055(7) 0.0009(8)
C20 0.0424(10) 0.0455(10) 0.0496(10) -0.0069(8) 0.0033(8) 0.0003(8)
C21 0.0354(8) 0.0438(10) 0.0361(9) -0.0017(7) 0.0053(7) 0.0052(8)
O4 0.0745(12) 0.0425(11) 0.0426(11) 0.000 -0.0106(9) 0.000

loop_
_atom_type_symbol
_atom_type_description
_atom_type_scat_dispersion_real
_atom_type_scat_dispersion_imag
_atom_type_scat_source
C C 0.0033 0.0016 'International Tables Vol C Tables 4.2.6.8 and 6.1.1.4'
H H 0.0000 0.0000 'International Tables Vol C Tables 4.2.6.8 and 6.1.1.4'
O O 0.0106 0.0060 'International Tables Vol C Tables 4.2.6.8 and 6.1.1.4'

loop_
_geom_angle_atom_site_label_1
_geom_angle_atom_site_label_2
_geom_angle_atom_site_label_3
_geom_angle
_geom_angle_publ_flag
C1 O1 H1 109.5 ?
C2 O2 H2 109.5 ?
O1 C1 C21 109.66(12) yes
O1 C1 C13 103.87(12) yes
C21 C1 C13 111.52(13) yes
O1 C1 C2 109.52(13) yes
C21 C1 C2 110.39(13) yes
C13 C1 C2 111.67(12) yes
O2 C2 C3 112.56(13) yes
O2 C2 C1 110.99(13) yes
C3 C2 C1 112.49(14) yes
O2 C2 H2A 106.8 ?
C3 C2 H2A 106.8 ?
C1 C2 H2A 106.8 ?
C2 C3 C4 108.41(13) ?
C2 C3 H3A 110.0 ?
C4 C3 H3A 110.0 ?
C2 C3 H3B 110.0 ?
C4 C3 H3B 110.0 ?
H3A C3 H3B 108.4 ?
C5 C4 C3 109.64(15) yes
C5 C4 C12 105.22(14) yes
C3 C4 C12 113.27(13) yes
C5 C4 H4 109.5 ?
C3 C4 H4 109.5 ?
C12 C4 H4 109.5 ?
O3 C5 C6 126.23(18) y
O3 C5 C4 124.98(17) ?
C6 C5 C4 108.77(15) y
C11 C6 C7 121.95(17) ?
C11 C6 C5 109.78(15) y
C7 C6 C5 128.26(17) y
C8 C7 C6 118.43(18) ?
C8 C7 H7 120.8 ?
C6 C7 H7 120.8 ?
C7 C8 C9 120.53(18) ?
C7 C8 H8 119.7 ?
C9 C8 H8 119.7 ?
C8 C9 C10 121.44(18) ?
C8 C9 H9 119.3 ?
C10 C9 H9 119.3 ?
C9 C10 C11 118.90(17) ?
C9 C10 H10 120.5 ?
C11 C10 H10 120.5 ?
C6 C11 C10 118.73(16) ?
C6 C11 C12 111.48(14) y
C10 C11 C12 129.73(15) y
C11 C12 C4 104.69(13) yes
C11 C12 C13 117.51(13) y
C4 C12 C13 112.72(13) yes
C11 C12 H12 107.1 ?
C4 C12 H12 107.1 ?
C13 C12 H12 107.1 ?
C14 C13 C1 114.00(13) yes
C14 C13 C12 110.98(12) ?
C1 C13 C12 113.79(13) yes
C14 C13 H13 105.7 ?
C1 C13 H13 105.7 ?
C12 C13 H13 105.7 ?
C19 C14 C15 118.58(16) ?
C19 C14 C13 122.68(14) ?
C15 C14 C13 118.65(15) ?
C16 C15 C14 121.48(18) ?
C16 C15 H15 119.3 ?
C14 C15 H15 119.3 ?
C15 C16 C17 119.74(18) ?
C15 C16 H16 120.1 ?
C17 C16 H16 120.1 ?
C18 C17 C16 119.46(18) ?
C18 C17 H17 120.3 ?
C16 C17 H17 120.3 ?
C17 C18 C19 121.65(18) ?
C17 C18 H18 119.2 ?
C19 C18 H18 119.2 ?
C18 C19 C14 118.91(16) ?
C18 C19 C20 120.51(16) ?
C14 C19 C20 120.58(15) ?
C19 C20 C21 111.78(13) ?
C19 C20 H20A 109.3 ?
C21 C20 H20A 109.3 ?
C19 C20 H20B 109.3 ?
C21 C20 H20B 109.3 ?
H20A C20 H20B 107.9 ?
C20 C21 C1 111.21(13) ?
C20 C21 H21A 109.4 ?
C1 C21 H21A 109.4 ?
C20 C21 H21B 109.4 ?
C1 C21 H21B 109.4 ?
H21A C21 H21B 108.0 ?

loop_
_geom_bond_atom_site_label_1
_geom_bond_atom_site_label_2
_geom_bond_distance
_geom_bond_publ_flag
O1 C1 1.4345(17) yes
O1 H1 0.82 ?
O2 C2 1.4209(19) yes
O2 H2 0.82 ?
O3 C5 1.220(2) yes
C1 C21 1.525(2) ?
C1 C13 1.540(2) ?
C1 C2 1.545(2) ?
C2 C3 1.514(2) ?
C2 H2A 0.98 ?
C3 C4 1.531(2) ?
C3 H3A 0.97 ?
C3 H3B 0.97 ?
C4 C5 1.521(2) ?
C4 C12 1.550(2) ?
C4 H4 0.98 ?
C5 C6 1.465(2) ?
C6 C11 1.387(2) ?
C6 C7 1.389(2) ?
C7 C8 1.366(3) ?
C7 H7 0.93 ?
C8 C9 1.379(3) ?
C8 H8 0.93 ?
C9 C10 1.380(2) ?
C9 H9 0.93 ?
C10 C11 1.394(2) ?
C10 H10 0.93 ?
C11 C12 1.517(2) ?
C12 C13 1.554(2) ?
C12 H12 0.98 ?
C13 C14 1.520(2) ?
C13 H13 0.98 ?
C14 C19 1.395(2) ?
C14 C15 1.396(2) ?
C15 C16 1.376(3) ?
C15 H15 0.93 ?
C16 C17 1.377(3) ?
C16 H16 0.93 ?
C17 C18 1.376(3) ?
C17 H17 0.93 ?
C18 C19 1.391(2) ?
C18 H18 0.93 ?
C19 C20 1.509(2) ?
C20 C21 1.516(2) ?
C20 H20A 0.97 ?
C20 H20B 0.97 ?
C21 H21A 0.97 ?
C21 H21B 0.97 ?
O4 H4A 0.860(10) ?

loop_
_geom_hbond_atom_site_label_D
_geom_hbond_atom_site_label_H
_geom_hbond_atom_site_label_A
_geom_hbond_site_symmetry_A
_geom_hbond_distance_DH
_geom_hbond_distance_HA
_geom_hbond_distance_DA
_geom_hbond_angle_DHA
_geom_hbond_publ_flag
O4 H4A O1 2_656 0.860(10) 1.870(10) 2.716(2) 168(2) yes
O2 H2 O4 5_656 0.82 1.95 2.735(2) 160 yes
O1 H1 O2 2_655 0.82 2.03 2.777(2) 151 yes

loop_
_geom_torsion_atom_site_label_1
_geom_torsion_atom_site_label_2
_geom_torsion_atom_site_label_3
_geom_torsion_atom_site_label_4
_geom_torsion
O1 C1 C2 O2 -38.62(17)
C21 C1 C2 O2 82.22(16)
C13 C1 C2 O2 -153.11(13)
O1 C1 C2 C3 88.51(15)
C21 C1 C2 C3 -150.65(13)
C13 C1 C2 C3 -25.98(18)
O2 C2 C3 C4 -166.40(13)
C1 C2 C3 C4 67.32(17)
C2 C3 C4 C5 70.81(17)
C2 C3 C4 C12 -46.37(19)
C3 C4 C5 O3 56.1(2)
C12 C4 C5 O3 178.24(16)
C3 C4 C5 C6 -122.09(15)
C12 C4 C5 C6 0.03(17)
O3 C5 C6 C11 -176.57(17)
C4 C5 C6 C11 1.60(18)
O3 C5 C6 C7 2.2(3)
C4 C5 C6 C7 -179.66(16)
C11 C6 C7 C8 -0.1(3)
C5 C6 C7 C8 -178.69(17)
C6 C7 C8 C9 -0.4(3)
C7 C8 C9 C10 -0.2(3)
C8 C9 C10 C11 1.3(3)
C7 C6 C11 C10 1.1(2)
C5 C6 C11 C10 179.97(14)
C7 C6 C11 C12 178.51(14)
C5 C6 C11 C12 -2.65(18)
C9 C10 C11 C6 -1.7(2)
C9 C10 C11 C12 -178.54(16)
C6 C11 C12 C4 2.58(16)
C10 C11 C12 C4 179.58(16)
C6 C11 C12 C13 128.51(14)
C10 C11 C12 C13 -54.5(2)
C5 C4 C12 C11 -1.47(16)
C3 C4 C12 C11 118.27(15)
C5 C4 C12 C13 -130.34(14)
C3 C4 C12 C13 -10.59(19)
O1 C1 C13 C14 80.81(15)
C21 C1 C13 C14 -37.22(17)
C2 C1 C13 C14 -161.25(12)
O1 C1 C13 C12 -150.54(13)
C21 C1 C13 C12 91.43(16)
C2 C1 C13 C12 -32.60(18)
C11 C12 C13 C14 60.39(18)
C4 C12 C13 C14 -177.74(13)
C11 C12 C13 C1 -69.79(18)
C4 C12 C13 C1 52.09(18)
C1 C13 C14 C19 12.4(2)
C12 C13 C14 C19 -117.62(16)
C1 C13 C14 C15 -171.13(14)
C12 C13 C14 C15 58.81(18)
C19 C14 C15 C16 4.2(2)
C13 C14 C15 C16 -172.38(15)
C14 C15 C16 C17 -0.6(3)
C15 C16 C17 C18 -2.6(3)
C16 C17 C18 C19 2.2(3)
C17 C18 C19 C14 1.5(3)
C17 C18 C19 C20 -178.49(17)
C15 C14 C19 C18 -4.6(2)
C13 C14 C19 C18 171.87(14)
C15 C14 C19 C20 175.40(15)
C13 C14 C19 C20 -8.2(2)
C18 C19 C20 C21 -151.38(15)
C14 C19 C20 C21 28.7(2)
C19 C20 C21 C1 -53.89(18)
O1 C1 C21 C20 -55.36(17)
C13 C1 C21 C20 59.13(17)
C2 C1 C21 C20 -176.12(13)
